data_4333098
loop_
_publ_author_name
'Lassen, Peter R.'
'Guy, Laure'
'Karame, Iyad'
'Roisnel, Thierry'
'Vanthuyne, Nicolas'
'Roussel, Christian'
'Cao, Xiaolin'
'Lombardi, Rosina'
'Crassous, Jeanne'
'Freedman, Teresa B.'
'Nafie, Laurence A.'

_publ_section_title
;
 Synthesis and Vibrational Circular Dichroism of Enantiopure Chiral
 Oxorhenium(V) Complexes Containing the Hydrotris(1-pyrazolyl)borate
 Ligand
;
_journal_issue 25
_journal_name_full 'Inorganic Chemistry'
_journal_page_first 10230
_journal_page_last 10239
_journal_paper_doi 10.1021/ic061418m
_journal_volume 45
_journal_year 2006
_chemical_absolute_configuration ad
_chemical_compound_source 'synthesis as described'
_chemical_formula_moiety 'C12 H16 B1 N6 O3 Re1'
_chemical_formula_sum 'C12 H16 B N6 O3 Re'
_chemical_formula_weight 489.32
_chemical_name_systematic
;
 ?
;
_space_group_IT_number 4
_symmetry_cell_setting monoclinic
_symmetry_Int_Tables_number 4
_symmetry_space_group_name_Hall 'P 2yb'
_symmetry_space_group_name_H-M 'P 1 21 1'
_atom_sites_solution_hydrogens geom
_atom_sites_solution_primary direct
_atom_sites_solution_secondary difmap
_audit_conform_dict_location ftp://ftp.iucr.org/pub/cif_core.dic
_audit_conform_dict_name cif_core.dic
_audit_conform_dict_version 2.3
_audit_creation_date 2006-03-24T16:14:58-00:00
_audit_creation_method 'WinGX routine CIF_UPDATE'
_cell_angle_alpha 90
_cell_angle_beta 101.869(3)
_cell_angle_gamma 90
_cell_formula_units_Z 2
_cell_length_a 8.3663(5)
_cell_length_b 8.3379(5)
_cell_length_c 11.3364(8)
_cell_measurement_reflns_used 0
_cell_measurement_temperature 100(2)
_cell_measurement_theta_max 27.62
_cell_measurement_theta_min 2.77
_cell_measurement_wavelength 0.71073
_cell_volume 773.89(9)
_computing_cell_refinement 'Bruker SMART'
_computing_data_collection 'Bruker SMART'
_computing_data_reduction 'Bruker SAINT'
_computing_molecular_graphics 'Ortep-3 for Windows (Farrugia, 1997)'
_computing_publication_material 'WinGX publication routines (Farrugia, 1999)'
_computing_structure_refinement 'SHELXL-97 (Sheldrick, 1997)'
_computing_structure_solution 'SIR97 (Altomare al, 1999)'
_diffrn_ambient_temperature 100(2)
_diffrn_measured_fraction_theta_full 0.967
_diffrn_measured_fraction_theta_max 0.967
_diffrn_radiation_monochromator graphite
_diffrn_radiation_probe x-ray
_diffrn_radiation_type MoK\a
_diffrn_radiation_wavelength 0.71073
_diffrn_reflns_av_R_equivalents 0.034
_diffrn_reflns_av_unetI/netI 0.0552
_diffrn_reflns_limit_h_max 10
_diffrn_reflns_limit_h_min -10
_diffrn_reflns_limit_k_max 9
_diffrn_reflns_limit_k_min -10
_diffrn_reflns_limit_l_max 14
_diffrn_reflns_limit_l_min -14
_diffrn_reflns_number 5310
_diffrn_reflns_theta_full 27.62
_diffrn_reflns_theta_max 27.62
_diffrn_reflns_theta_min 2.77
_exptl_absorpt_coefficient_mu 7.874
_exptl_absorpt_correction_T_max 0.207
_exptl_absorpt_correction_T_min 0.140
_exptl_absorpt_correction_type multi-scan
_exptl_absorpt_process_details
;
  [Sheldrick, G.M. (2002). SADABS Bruker AXS Inc., Madison, Wisconsin, USA]
;
_exptl_crystal_colour blue
_exptl_crystal_density_diffrn 2.1
_exptl_crystal_density_method 'not measured'
_exptl_crystal_description prism
_exptl_crystal_F_000 468
_exptl_crystal_size_max 0.25
_exptl_crystal_size_mid 0.25
_exptl_crystal_size_min 0.2
_refine_diff_density_max 4.584
_refine_diff_density_min -2.411
_refine_diff_density_rms 0.208
_refine_ls_abs_structure_details 'Flack H D (1983), Acta Cryst. A39, 876-881'
_refine_ls_abs_structure_Flack 0.081(18)
_refine_ls_extinction_method none
_refine_ls_goodness_of_fit_ref 1.105
_refine_ls_hydrogen_treatment mixed
_refine_ls_matrix_type full
_refine_ls_number_parameters 208
_refine_ls_number_reflns 3344
_refine_ls_number_restraints 1
_refine_ls_restrained_S_all 1.105
_refine_ls_R_factor_all 0.0392
_refine_ls_R_factor_gt 0.0352
_refine_ls_shift/su_max 0.011
_refine_ls_shift/su_mean 0.001
_refine_ls_structure_factor_coef Fsqd
_refine_ls_weighting_details 'calc w=1/[\s^2^(Fo^2^)+(0.0474P)^2^+0.0000P] where P=(Fo^2^+2Fc^2^)/3'
_refine_ls_weighting_scheme calc
_refine_ls_wR_factor_gt 0.0891
_refine_ls_wR_factor_ref 0.0905
_reflns_number_gt 3037
_reflns_number_total 3344
_reflns_threshold_expression >2sigma(I)
_cod_data_source_file ic061418msup2.cif
_cod_data_source_block job2
_cod_database_code 4333098

loop_
_symmetry_equiv_pos_as_xyz
'x, y, z'
'-x, y+1/2, -z'

loop_
_atom_site_label
_atom_site_type_symbol
_atom_site_fract_x
_atom_site_fract_y
_atom_site_fract_z
_atom_site_U_iso_or_equiv
_atom_site_adp_type
_atom_site_occupancy
_atom_site_symmetry_multiplicity
_atom_site_calc_flag
_atom_site_refinement_flags
Re1 Re 0.28558(3) 0.84488(8) 0.68395(2) 0.01647(10) Uani 1 1 d .
B1 B 0.0953(13) 0.9446(16) 0.9041(10) 0.031(3) Uani 1 1 d .
H1 H 0.0429 0.9772 0.9721 0.037 Uiso 1 1 calc R
N11 N 0.0319(9) 0.7843(9) 0.7128(6) 0.0211(16) Uani 1 1 d .
N12 N -0.0236(6) 0.8447(18) 0.8086(5) 0.0177(12) Uani 1 1 d .
C11 C -0.0918(11) 0.6999(11) 0.6481(9) 0.0236(19) Uani 1 1 d .
H11 H -0.0882 0.6437 0.5758 0.028 Uiso 1 1 calc R
C12 C -0.2240(11) 0.7069(13) 0.7015(8) 0.026(2) Uani 1 1 d .
H12 H -0.3267 0.6563 0.6743 0.031 Uiso 1 1 calc R
C13 C -0.1796(10) 0.8007(11) 0.8014(8) 0.026(3) Uani 1 1 d .
H13 H -0.2469 0.8297 0.8561 0.031 Uiso 1 1 calc R
N21 N 0.2017(8) 1.0729(9) 0.7328(6) 0.0182(15) Uani 1 1 d .
N22 N 0.1436(9) 1.0927(9) 0.8369(7) 0.0200(16) Uani 1 1 d .
C21 C 0.2200(11) 1.2207(12) 0.6922(8) 0.0218(19) Uani 1 1 d .
H21 H 0.2596 1.2438 0.6212 0.026 Uiso 1 1 calc R
C22 C 0.1748(9) 1.334(2) 0.7654(7) 0.0254(18) Uani 1 1 d .
H22 H 0.1763 1.4475 0.7554 0.03 Uiso 1 1 calc R
C23 C 0.1268(10) 1.2513(11) 0.8562(9) 0.024(2) Uani 1 1 d .
H23 H 0.0881 1.2972 0.9218 0.028 Uiso 1 1 calc R
N31 N 0.3276(9) 0.7715(10) 0.8677(7) 0.0215(16) Uani 1 1 d .
N32 N 0.2462(8) 0.8329(19) 0.9490(5) 0.0197(16) Uani 1 1 d .
C31 C 0.4348(11) 0.6633(13) 0.9272(9) 0.029(2) Uani 1 1 d .
H31 H 0.5055 0.5977 0.8923 0.035 Uiso 1 1 calc R
C32 C 0.4248(12) 0.6638(15) 1.0483(9) 0.034(2) Uani 1 1 d .
H32 H 0.4887 0.6026 1.1116 0.041 Uiso 1 1 calc R
C33 C 0.3026(12) 0.7719(13) 1.0576(8) 0.029(2) Uani 1 1 d .
H33 H 0.2657 0.7979 1.1291 0.034 Uiso 1 1 calc R
O1 O 0.4716(8) 0.9280(9) 0.6966(6) 0.0277(15) Uani 1 1 d .
O41 O 0.1778(7) 0.8644(13) 0.5161(5) 0.0219(18) Uani 1 1 d .
O42 O 0.3011(8) 0.6225(8) 0.6380(6) 0.0260(15) Uani 1 1 d .
C42 C 0.2234(12) 0.7403(13) 0.4407(8) 0.029(2) Uani 1 1 d .
H42 H 0.1347 0.7275 0.3673 0.034 Uiso 1 1 calc R
C41 C 0.2400(14) 0.5874(13) 0.5121(9) 0.032(2) Uani 1 1 d .
H41A H 0.1324 0.5338 0.5017 0.038 Uiso 1 1 calc R
H41B H 0.3161 0.5139 0.4826 0.038 Uiso 1 1 calc R
C43 C 0.3839(11) 0.7794(11) 0.4019(8) 0.0221(18) Uani 1 1 d .
H43A H 0.3713 0.8788 0.3548 0.033 Uiso 1 1 calc R
H43B H 0.4121 0.6915 0.3524 0.033 Uiso 1 1 calc R
H43C H 0.4711 0.7927 0.4735 0.033 Uiso 1 1 calc R

loop_
_atom_site_aniso_label
_atom_site_aniso_U_11
_atom_site_aniso_U_22
_atom_site_aniso_U_33
_atom_site_aniso_U_23
_atom_site_aniso_U_13
_atom_site_aniso_U_12
Re1 0.01679(13) 0.01653(16) 0.01657(14) 0.0000(3) 0.00459(9) 0.0023(3)
B1 0.024(5) 0.048(8) 0.025(5) -0.005(5) 0.016(4) -0.013(5)
N11 0.029(4) 0.021(4) 0.012(3) 0.000(3) 0.000(3) -0.004(3)
N12 0.020(3) 0.017(3) 0.018(3) -0.007(6) 0.008(2) -0.010(7)
C11 0.025(4) 0.015(5) 0.028(5) -0.002(4) 0.000(4) 0.004(4)
C12 0.022(4) 0.027(6) 0.026(5) 0.001(4) 0.000(4) -0.006(4)
C13 0.016(4) 0.033(8) 0.028(4) -0.003(4) 0.003(3) 0.001(3)
N21 0.018(3) 0.023(4) 0.013(3) -0.002(3) 0.002(3) -0.006(3)
N22 0.020(3) 0.021(4) 0.020(4) -0.004(3) 0.006(3) 0.001(3)
C21 0.020(4) 0.023(5) 0.020(4) 0.000(4) -0.001(3) -0.001(4)
C22 0.022(3) 0.023(5) 0.029(4) -0.001(7) -0.001(3) -0.002(7)
C23 0.020(4) 0.017(5) 0.031(5) -0.010(4) -0.002(3) 0.000(4)
N31 0.020(3) 0.017(4) 0.024(4) 0.004(3) -0.001(3) 0.001(3)
N32 0.032(3) 0.012(4) 0.013(3) 0.002(5) -0.001(2) -0.005(6)
C31 0.023(4) 0.027(6) 0.035(5) 0.003(4) -0.003(4) -0.008(4)
C32 0.024(5) 0.043(7) 0.032(5) 0.016(5) -0.004(4) -0.005(5)
C33 0.031(5) 0.034(5) 0.017(4) 0.010(4) -0.004(3) -0.017(4)
O1 0.027(3) 0.023(4) 0.036(4) 0.001(3) 0.013(3) -0.002(3)
O41 0.029(3) 0.015(5) 0.023(3) -0.003(3) 0.007(2) 0.005(3)
O42 0.032(3) 0.019(4) 0.027(3) -0.003(3) 0.003(3) 0.007(3)
C42 0.028(5) 0.041(7) 0.016(4) -0.006(4) 0.001(4) 0.012(4)
C41 0.041(6) 0.027(6) 0.026(5) -0.008(4) 0.005(4) 0.001(4)
C43 0.036(5) 0.007(4) 0.022(4) -0.001(3) 0.002(4) 0.000(4)

loop_
_atom_type_symbol
_atom_type_description
_atom_type_scat_dispersion_real
_atom_type_scat_dispersion_imag
_atom_type_scat_source
C C 0.0033 0.0016 'International Tables Vol C Tables 4.2.6.8 and 6.1.1.4'
H H 0 0 'International Tables Vol C Tables 4.2.6.8 and 6.1.1.4'
B B 0.0013 0.0007 'International Tables Vol C Tables 4.2.6.8 and 6.1.1.4'
N N 0.0061 0.0033 'International Tables Vol C Tables 4.2.6.8 and 6.1.1.4'
O O 0.0106 0.006 'International Tables Vol C Tables 4.2.6.8 and 6.1.1.4'
Re Re -1.0185 7.231 'International Tables Vol C Tables 4.2.6.8 and 6.1.1.4'

loop_
_geom_angle_atom_site_label_1
_geom_angle_atom_site_label_2
_geom_angle_atom_site_label_3
_geom_angle
O1 Re1 O42 107.8(3)
O1 Re1 O41 106.5(3)
O42 Re1 O41 81.9(4)
O1 Re1 N31 94.1(3)
O42 Re1 N31 88.9(3)
O41 Re1 N31 159.1(3)
O1 Re1 N21 87.6(3)
O42 Re1 N21 164.6(3)
O41 Re1 N21 93.9(4)
N31 Re1 N21 89.9(3)
O1 Re1 N11 162.8(3)
O42 Re1 N11 86.7(3)
O41 Re1 N11 84.3(3)
N31 Re1 N11 76.5(3)
N21 Re1 N11 78.1(3)
N22 B1 N12 106.2(8)
N22 B1 N32 111.1(8)
N12 B1 N32 105.4(10)
C11 N11 N12 106.3(7)
C11 N11 Re1 132.7(6)
N12 N11 Re1 121.0(5)
C13 N12 N11 109.7(8)
C13 N12 B1 131.6(7)
N11 N12 B1 118.7(6)
N11 C11 C12 109.8(9)
C13 C12 C11 106.6(8)
N12 C13 C12 107.6(8)
C21 N21 N22 105.8(7)
C21 N21 Re1 131.6(6)
N22 N21 Re1 121.4(5)
C23 N22 N21 108.8(8)
C23 N22 B1 130.8(8)
N21 N22 B1 120.1(7)
N21 C21 C22 111.4(10)
C21 C22 C23 105.5(14)
N22 C23 C22 108.5(10)
C31 N31 N32 106.7(8)
C31 N31 Re1 129.8(7)
N32 N31 Re1 123.5(6)
C33 N32 N31 110.8(10)
C33 N32 B1 129.7(9)
N31 N32 B1 119.2(7)
N31 C31 C32 108.8(10)
C33 C32 C31 105.8(9)
N32 C33 C32 107.9(10)
C42 O41 Re1 113.3(6)
C41 O42 Re1 115.5(6)
O41 C42 C41 107.2(8)
O41 C42 C43 111.9(8)
C41 C42 C43 110.3(8)
O42 C41 C42 109.6(8)

loop_
_geom_bond_atom_site_label_1
_geom_bond_atom_site_label_2
_geom_bond_distance
Re1 O1 1.683(7)
Re1 O42 1.938(7)
Re1 O41 1.937(6)
Re1 N31 2.129(7)
Re1 N21 2.139(8)
Re1 N11 2.270(8)
B1 N22 1.548(14)
B1 N12 1.553(14)
B1 N32 1.567(17)
N11 C11 1.339(11)
N11 N12 1.362(10)
N12 C13 1.342(10)
C11 C12 1.367(13)
C12 C13 1.364(12)
N21 C21 1.335(12)
N21 N22 1.375(10)
N22 C23 1.353(12)
C21 C22 1.364(17)
C22 C23 1.369(16)
N31 C31 1.352(12)
N31 N32 1.354(11)
N32 C33 1.326(12)
C31 C32 1.393(14)
C32 C33 1.383(16)
O41 C42 1.443(13)
O42 C41 1.443(12)
C42 C41 1.502(15)
C42 C43 1.531(13)
